data_2212436
loop_
_publ_author_name
'Zhang, Qi-Wei'
'Wang, Gui-Xian'

_publ_section_title
;{2-[3-(Dimethylammonio)propyliminomethyl]-6-methoxyphenolato}diisothiocyanatozinc(II)
 chloroform solvate
;
_journal_coeditor_code AT2218
_journal_issue 3
_journal_name_full 'Acta Crystallographica Section E'
_journal_page_first m652
_journal_page_last m653
_journal_paper_doi 10.1107/S1600536807004497
_journal_volume 63
_journal_year 2007
_chemical_formula_iupac '[Zn (N C S)2 (C13 H20 N2 O2)], C H Cl3'
_chemical_formula_moiety 'C15 H20 N4 O2 S2 Zn, C H Cl3'
_chemical_formula_sum 'C16 H21 Cl3 N4 O2 S2 Zn'
_chemical_formula_weight 537.21
_chemical_name_systematic
;
{2-[3-(Dimethylammonio)propyliminomethyl]-6-
methoxyphenolato}diisothiocyanatozinc(II) chloroform solvate
;
_space_group_IT_number 14
_symmetry_cell_setting monoclinic
_symmetry_space_group_name_Hall '-P 2yn'
_symmetry_space_group_name_H-M 'P 1 21/n 1'
_atom_sites_solution_hydrogens geom
_atom_sites_solution_primary direct
_atom_sites_solution_secondary difmap
_audit_creation_method SHELXL-97
_cell_angle_alpha 90.00
_cell_angle_beta 98.69(3)
_cell_angle_gamma 90.00
_cell_formula_units_Z 4
_cell_length_a 8.4779(17)
_cell_length_b 13.446(3)
_cell_length_c 20.441(4)
_cell_measurement_reflns_used 1314
_cell_measurement_temperature 296(2)
_cell_measurement_theta_max 27.49
_cell_measurement_theta_min 2.02
_cell_volume 2303.4(8)
_computing_cell_refinement 'SAINT (Bruker, 2004)'
_computing_data_collection 'APEXII (Bruker, 2004)'
_computing_data_reduction SAINT
_computing_molecular_graphics 'SHELXTL (Bruker, 2002)'
_computing_publication_material SHELXL97
_computing_structure_refinement 'SHELXL97 (Sheldrick, 1997)'
_computing_structure_solution 'SHELXS97 (Sheldrick, 1997)'
_diffrn_ambient_temperature 296(2)
_diffrn_measured_fraction_theta_full 0.992
_diffrn_measured_fraction_theta_max 0.992
_diffrn_measurement_device_type 'Bruker APEX-II area-detector'
_diffrn_measurement_method \w
_diffrn_radiation_monochromator graphite
_diffrn_radiation_source 'fine-focus sealed tube'
_diffrn_radiation_type MoK\a
_diffrn_radiation_wavelength 0.71073
_diffrn_reflns_av_R_equivalents 0.0250
_diffrn_reflns_av_sigmaI/netI 0.0256
_diffrn_reflns_limit_h_max 10
_diffrn_reflns_limit_h_min -11
_diffrn_reflns_limit_k_max 17
_diffrn_reflns_limit_k_min -17
_diffrn_reflns_limit_l_max 26
_diffrn_reflns_limit_l_min -26
_diffrn_reflns_number 21189
_diffrn_reflns_theta_full 27.49
_diffrn_reflns_theta_max 27.49
_diffrn_reflns_theta_min 2.02
_diffrn_standards_decay_% 0
_diffrn_standards_number 0
_exptl_absorpt_coefficient_mu 1.615
_exptl_absorpt_correction_T_max .893
_exptl_absorpt_correction_T_min .856
_exptl_absorpt_correction_type multi-scan
_exptl_absorpt_process_details '(SADABS; Sheldrick, 1996)'
_exptl_crystal_colour yellow
_exptl_crystal_density_diffrn 1.549
_exptl_crystal_density_method 'not measured'
_exptl_crystal_description block
_exptl_crystal_F_000 1096
_exptl_crystal_size_max .27
_exptl_crystal_size_mid .08
_exptl_crystal_size_min .07
_refine_diff_density_max 0.603
_refine_diff_density_min -0.577
_refine_ls_extinction_method none
_refine_ls_goodness_of_fit_ref 1.042
_refine_ls_hydrogen_treatment mixed
_refine_ls_matrix_type full
_refine_ls_number_parameters 259
_refine_ls_number_reflns 5240
_refine_ls_number_restraints 1
_refine_ls_restrained_S_all 1.042
_refine_ls_R_factor_all 0.0574
_refine_ls_R_factor_gt 0.0392
_refine_ls_shift/su_max 0.001
_refine_ls_shift/su_mean 0.000
_refine_ls_structure_factor_coef Fsqd
_refine_ls_weighting_details 'calc w=1/[\s^2^(Fo^2^)+(0.0493P)^2^+1.2662P] where P=(Fo^2^+2Fc^2^)/3'
_refine_ls_weighting_scheme calc
_refine_ls_wR_factor_gt 0.0974
_refine_ls_wR_factor_ref 0.1077
_reflns_number_gt 3914
_reflns_number_total 5240
_reflns_threshold_expression I>2\s(I)
_cod_data_source_file at2218.cif
_cod_data_source_block I
_cod_original_sg_symbol_H-M 'P 21/n'
_cod_database_code 2212436
_cod_database_fobs_code 2212436

loop_
_symmetry_equiv_pos_as_xyz
'x, y, z'
'-x+1/2, y+1/2, -z+1/2'
'-x, -y, -z'
'x-1/2, -y-1/2, z-1/2'

loop_
_atom_site_type_symbol
_atom_site_label
_atom_site_fract_x
_atom_site_fract_y
_atom_site_fract_z
_atom_site_U_iso_or_equiv
_atom_site_adp_type
_atom_site_calc_flag
_atom_site_refinement_flags
_atom_site_occupancy
Zn Zn1 0.95465(4) 0.85758(2) 0.212700(14) 0.04295(11) Uani d . 1
Cl Cl1 0.33431(15) 0.66331(8) 0.11507(6) 0.0961(3) Uani d . 1
Cl Cl2 0.03472(12) 0.62275(8) 0.03483(5) 0.0892(3) Uani d . 1
Cl Cl3 0.16329(16) 0.48540(10) 0.13676(6) 0.1068(4) Uani d . 1
N N1 0.8562(2) 0.72825(16) 0.18506(10) 0.0413(5) Uani d . 1
N N2 0.5480(3) 0.64017(18) 0.33333(12) 0.0537(6) Uani d D 1
H H2 0.585(4) 0.5910(18) 0.3555(14) 0.064 Uiso d D 1
N N3 1.1858(3) 0.8545(2) 0.21716(15) 0.0682(7) Uani d . 1
N N4 0.9063(3) 0.9067(2) 0.29670(11) 0.0590(6) Uani d . 1
O O1 0.7999(3) 1.05337(16) 0.03534(10) 0.0660(6) Uani d . 1
O O2 0.8642(2) 0.93709(13) 0.13728(8) 0.0440(4) Uani d . 1
S S1 1.49293(9) 0.89813(7) 0.19779(5) 0.0673(2) Uani d . 1
S S2 0.89052(13) 0.94679(8) 0.42717(4) 0.0797(3) Uani d . 1
C C1 0.6631(4) 0.9213(3) -0.03146(14) 0.0610(8) Uani d . 1
H H1A 0.6358 0.9637 -0.0673 0.073 Uiso calc R 1
C C2 0.6186(4) 0.8224(3) -0.03661(15) 0.0699(9) Uani d . 1
H H2A 0.5631 0.7981 -0.0761 0.084 Uiso calc R 1
C C3 0.6561(4) 0.7607(3) 0.01598(15) 0.0602(8) Uani d . 1
H H3A 0.6259 0.6942 0.0119 0.072 Uiso calc R 1
C C4 0.7399(3) 0.7952(2) 0.07677(12) 0.0430(6) Uani d . 1
C C5 0.7868(3) 0.8965(2) 0.08302(11) 0.0394(5) Uani d . 1
C C6 0.7479(3) 0.9575(2) 0.02676(13) 0.0478(6) Uani d . 1
C C7 0.7821(7) 1.1144(3) -0.02308(19) 0.1076(17) Uani d . 1
H H7A 0.8366 1.1764 -0.0131 0.161 Uiso calc R 1
H H7B 0.6709 1.1268 -0.0378 0.161 Uiso calc R 1
H H7C 0.8271 1.0807 -0.0573 0.161 Uiso calc R 1
C C8 0.7753(3) 0.7200(2) 0.12727(13) 0.0443(6) Uani d . 1
H H8A 0.7337 0.6572 0.1163 0.053 Uiso calc R 1
C C9 0.8839(4) 0.6387(2) 0.22624(15) 0.0523(7) Uani d . 1
H H9A 0.9978 0.6284 0.2382 0.063 Uiso calc R 1
H H9B 0.8401 0.5815 0.2009 0.063 Uiso calc R 1
C C10 0.8080(3) 0.6464(2) 0.28904(14) 0.0501(6) Uani d . 1
H H10A 0.8436 0.5913 0.3181 0.060 Uiso calc R 1
H H10B 0.8423 0.7076 0.3120 0.060 Uiso calc R 1
C C11 0.6290(3) 0.6451(2) 0.27325(13) 0.0465(6) Uani d . 1
H H11A 0.5938 0.7045 0.2484 0.056 Uiso calc R 1
H H11B 0.5966 0.5881 0.2453 0.056 Uiso calc R 1
C C12 0.3744(4) 0.6213(3) 0.3138(2) 0.0802(11) Uani d . 1
H H12A 0.3260 0.6104 0.3528 0.120 Uiso calc R 1
H H12B 0.3595 0.5635 0.2860 0.120 Uiso calc R 1
H H12C 0.3256 0.6777 0.2901 0.120 Uiso calc R 1
C C13 0.5764(6) 0.7316(3) 0.37396(18) 0.0879(12) Uani d . 1
H H13A 0.5183 0.7276 0.4107 0.132 Uiso calc R 1
H H13B 0.5409 0.7885 0.3474 0.132 Uiso calc R 1
H H13C 0.6883 0.7378 0.3901 0.132 Uiso calc R 1
C C14 1.3140(3) 0.8732(2) 0.20916(13) 0.0466(6) Uani d . 1
C C15 0.8998(3) 0.9223(2) 0.35098(13) 0.0455(6) Uani d . 1
C C16 0.2083(4) 0.5697(2) 0.07800(15) 0.0612(8) Uani d . 1
H H16A 0.2636 0.5341 0.0463 0.073 Uiso calc R 1

loop_
_atom_site_aniso_label
_atom_site_aniso_U_11
_atom_site_aniso_U_22
_atom_site_aniso_U_33
_atom_site_aniso_U_12
_atom_site_aniso_U_13
_atom_site_aniso_U_23
Zn1 0.05005(18) 0.04301(19) 0.03494(16) -0.00247(13) 0.00369(12) -0.00087(13)
Cl1 0.1060(8) 0.0753(6) 0.0990(8) -0.0089(6) -0.0104(6) -0.0021(6)
Cl2 0.0812(6) 0.0892(7) 0.0932(7) 0.0080(5) 0.0007(5) 0.0163(6)
Cl3 0.1340(9) 0.0976(8) 0.0895(7) -0.0121(7) 0.0191(6) 0.0382(7)
N1 0.0456(11) 0.0364(11) 0.0429(11) 0.0008(9) 0.0096(9) 0.0026(9)
N2 0.0709(15) 0.0417(13) 0.0507(13) 0.0080(12) 0.0160(12) 0.0107(11)
N3 0.0518(15) 0.076(2) 0.0768(18) -0.0042(14) 0.0103(13) -0.0080(15)
N4 0.0750(16) 0.0627(16) 0.0393(12) -0.0033(13) 0.0084(11) -0.0067(12)
O1 0.1066(17) 0.0460(12) 0.0427(11) -0.0074(12) 0.0029(11) 0.0105(9)
O2 0.0614(10) 0.0370(9) 0.0321(8) -0.0054(8) 0.0025(7) -0.0016(7)
S1 0.0526(4) 0.0572(5) 0.0934(6) -0.0038(4) 0.0147(4) 0.0015(5)
S2 0.1216(8) 0.0805(6) 0.0399(4) 0.0102(6) 0.0214(4) -0.0037(4)
C1 0.0724(19) 0.070(2) 0.0372(14) 0.0013(17) -0.0008(13) 0.0068(15)
C2 0.078(2) 0.082(2) 0.0431(16) -0.0144(19) -0.0099(14) -0.0090(17)
C3 0.0683(18) 0.0592(19) 0.0502(16) -0.0132(15) -0.0001(13) -0.0108(15)
C4 0.0457(13) 0.0451(15) 0.0383(12) -0.0037(12) 0.0068(10) -0.0047(12)
C5 0.0421(12) 0.0446(14) 0.0322(11) -0.0003(11) 0.0084(9) -0.0027(11)
C6 0.0568(15) 0.0482(16) 0.0386(13) -0.0001(13) 0.0078(11) 0.0001(12)
C7 0.188(5) 0.066(2) 0.060(2) -0.022(3) -0.009(3) 0.031(2)
C8 0.0497(14) 0.0366(14) 0.0481(14) -0.0053(11) 0.0122(11) -0.0055(12)
C9 0.0581(16) 0.0404(15) 0.0592(17) 0.0053(13) 0.0109(13) 0.0112(13)
C10 0.0601(16) 0.0415(15) 0.0471(14) 0.0012(13) 0.0031(12) 0.0119(13)
C11 0.0587(15) 0.0395(14) 0.0413(13) 0.0011(12) 0.0074(11) 0.0048(12)
C12 0.064(2) 0.080(3) 0.100(3) 0.0126(18) 0.0258(19) 0.025(2)
C13 0.142(4) 0.062(2) 0.065(2) 0.013(2) 0.032(2) -0.0088(19)
C14 0.0536(16) 0.0376(14) 0.0468(14) 0.0042(12) 0.0017(12) -0.0022(12)
C15 0.0558(15) 0.0374(14) 0.0421(14) 0.0002(12) 0.0033(11) -0.0001(12)
C16 0.0729(19) 0.061(2) 0.0515(16) 0.0048(16) 0.0150(14) 0.0008(15)

loop_
_atom_type_symbol
_atom_type_description
_atom_type_scat_dispersion_real
_atom_type_scat_dispersion_imag
_atom_type_scat_source
C C 0.0033 0.0016 'International Tables Vol C Tables 4.2.6.8 and 6.1.1.4'
H H 0.0000 0.0000 'International Tables Vol C Tables 4.2.6.8 and 6.1.1.4'
N N 0.0061 0.0033 'International Tables Vol C Tables 4.2.6.8 and 6.1.1.4'
O O 0.0106 0.0060 'International Tables Vol C Tables 4.2.6.8 and 6.1.1.4'
Zn Zn 0.2839 1.4301 'International Tables Vol C Tables 4.2.6.8 and 6.1.1.4'
S S 0.1246 0.1234 'International Tables Vol C Tables 4.2.6.8 and 6.1.1.4'
Cl Cl 0.1484 0.1585 'International Tables Vol C Tables 4.2.6.8 and 6.1.1.4'

loop_
_geom_angle_atom_site_label_1
_geom_angle_atom_site_label_2
_geom_angle_atom_site_label_3
_geom_angle
_geom_angle_publ_flag
O2 Zn1 N4 113.92(10) yes
O2 Zn1 N3 108.86(11) yes
N4 Zn1 N3 108.13(12) yes
O2 Zn1 N1 99.15(8) yes
N4 Zn1 N1 114.60(10) yes
N3 Zn1 N1 111.95(10) yes
C8 N1 C9 118.4(2) ?
C8 N1 Zn1 119.04(18) ?
C9 N1 Zn1 122.30(18) ?
C13 N2 C12 111.2(3) ?
C13 N2 C11 111.5(2) ?
C12 N2 C11 110.2(2) ?
C13 N2 H2 110(2) ?
C12 N2 H2 107(2) ?
C11 N2 H2 107(2) ?
C14 N3 Zn1 162.4(3) ?
C15 N4 Zn1 166.6(3) ?
C6 O1 C7 116.2(3) ?
C5 O2 Zn1 121.85(16) ?
C6 C1 C2 120.3(3) ?
C6 C1 H1A 119.8 ?
C2 C1 H1A 119.8 ?
C3 C2 C1 120.0(3) ?
C3 C2 H2A 120.0 ?
C1 C2 H2A 120.0 ?
C2 C3 C4 121.5(3) ?
C2 C3 H3A 119.3 ?
C4 C3 H3A 119.3 ?
C3 C4 C5 119.4(3) ?
C3 C4 C8 114.9(3) ?
C5 C4 C8 125.6(2) ?
O2 C5 C6 118.0(2) ?
O2 C5 C4 124.8(2) ?
C6 C5 C4 117.2(2) ?
O1 C6 C1 124.0(3) ?
O1 C6 C5 114.4(2) ?
C1 C6 C5 121.6(3) ?
O1 C7 H7A 109.5 ?
O1 C7 H7B 109.5 ?
H7A C7 H7B 109.5 ?
O1 C7 H7C 109.5 ?
H7A C7 H7C 109.5 ?
H7B C7 H7C 109.5 ?
N1 C8 C4 128.7(2) ?
N1 C8 H8A 115.7 ?
C4 C8 H8A 115.7 ?
N1 C9 C10 112.1(2) ?
N1 C9 H9A 109.2 ?
C10 C9 H9A 109.2 ?
N1 C9 H9B 109.2 ?
C10 C9 H9B 109.2 ?
H9A C9 H9B 107.9 ?
C11 C10 C9 111.0(2) ?
C11 C10 H10A 109.4 ?
C9 C10 H10A 109.4 ?
C11 C10 H10B 109.4 ?
C9 C10 H10B 109.4 ?
H10A C10 H10B 108.0 ?
N2 C11 C10 113.5(2) ?
N2 C11 H11A 108.9 ?
C10 C11 H11A 108.9 ?
N2 C11 H11B 108.9 ?
C10 C11 H11B 108.9 ?
H11A C11 H11B 107.7 ?
N2 C12 H12A 109.5 ?
N2 C12 H12B 109.5 ?
H12A C12 H12B 109.5 ?
N2 C12 H12C 109.5 ?
H12A C12 H12C 109.5 ?
H12B C12 H12C 109.5 ?
N2 C13 H13A 109.5 ?
N2 C13 H13B 109.5 ?
H13A C13 H13B 109.5 ?
N2 C13 H13C 109.5 ?
H13A C13 H13C 109.5 ?
H13B C13 H13C 109.5 ?
N3 C14 S1 179.4(3) ?
N4 C15 S2 178.7(3) ?
Cl3 C16 Cl1 110.75(18) ?
Cl3 C16 Cl2 111.06(19) ?
Cl1 C16 Cl2 109.73(19) ?
Cl3 C16 H16A 108.4 ?
Cl1 C16 H16A 108.4 ?
Cl2 C16 H16A 108.4 ?

loop_
_geom_bond_atom_site_label_1
_geom_bond_atom_site_label_2
_geom_bond_distance
_geom_bond_publ_flag
Zn1 O2 1.9364(17) yes
Zn1 N4 1.940(2) yes
Zn1 N3 1.948(3) yes
Zn1 N1 1.974(2) yes
Cl1 C16 1.748(3) ?
Cl2 C16 1.749(3) ?
Cl3 C16 1.735(3) ?
N1 C8 1.278(3) ?
N1 C9 1.468(3) ?
N2 C13 1.483(4) ?
N2 C12 1.487(4) ?
N2 C11 1.497(4) ?
N2 H2 0.837(18) ?
N3 C14 1.152(4) ?
N4 C15 1.139(3) ?
O1 C6 1.365(3) ?
O1 C7 1.438(4) ?
O2 C5 1.319(3) ?
S1 C14 1.604(3) ?
S2 C15 1.605(3) ?
C1 C6 1.383(4) ?
C1 C2 1.382(5) ?
C1 H1A 0.9300 ?
C2 C3 1.357(5) ?
C2 H2A 0.9300 ?
C3 C4 1.413(4) ?
C3 H3A 0.9300 ?
C4 C5 1.419(4) ?
C4 C8 1.443(4) ?
C5 C6 1.411(4) ?
C7 H7A 0.9600 ?
C7 H7B 0.9600 ?
C7 H7C 0.9600 ?
C8 H8A 0.9300 ?
C9 C10 1.523(4) ?
C9 H9A 0.9700 ?
C9 H9B 0.9700 ?
C10 C11 1.503(4) ?
C10 H10A 0.9700 ?
C10 H10B 0.9700 ?
C11 H11A 0.9700 ?
C11 H11B 0.9700 ?
C12 H12A 0.9600 ?
C12 H12B 0.9600 ?
C12 H12C 0.9600 ?
C13 H13A 0.9600 ?
C13 H13B 0.9600 ?
C13 H13C 0.9600 ?
C16 H16A 0.9800 ?

loop_
_geom_torsion_atom_site_label_1
_geom_torsion_atom_site_label_2
_geom_torsion_atom_site_label_3
_geom_torsion_atom_site_label_4
_geom_torsion
O2 Zn1 N1 C8 6.3(2)
N4 Zn1 N1 C8 128.04(19)
N3 Zn1 N1 C8 -108.4(2)
O2 Zn1 N1 C9 -179.11(19)
N4 Zn1 N1 C9 -57.4(2)
N3 Zn1 N1 C9 66.2(2)
O2 Zn1 N3 C14 17.0(9)
N4 Zn1 N3 C14 -107.2(9)
N1 Zn1 N3 C14 125.6(9)
O2 Zn1 N4 C15 -169.0(11)
N3 Zn1 N4 C15 -47.8(11)
N1 Zn1 N4 C15 77.8(11)
N4 Zn1 O2 C5 -132.66(18)
N3 Zn1 O2 C5 106.59(19)
N1 Zn1 O2 C5 -10.47(19)
C6 C1 C2 C3 1.0(5)
C1 C2 C3 C4 0.2(5)
C2 C3 C4 C5 -0.3(4)
C2 C3 C4 C8 -178.1(3)
Zn1 O2 C5 C6 -169.72(18)
Zn1 O2 C5 C4 9.9(3)
C3 C4 C5 O2 179.5(2)
C8 C4 C5 O2 -2.9(4)
C3 C4 C5 C6 -0.9(4)
C8 C4 C5 C6 176.7(2)
C7 O1 C6 C1 -8.6(5)
C7 O1 C6 C5 171.8(3)
C2 C1 C6 O1 178.2(3)
C2 C1 C6 C5 -2.3(5)
O2 C5 C6 O1 1.3(3)
C4 C5 C6 O1 -178.3(2)
O2 C5 C6 C1 -178.2(3)
C4 C5 C6 C1 2.1(4)
C9 N1 C8 C4 -176.3(2)
Zn1 N1 C8 C4 -1.5(4)
C3 C4 C8 N1 175.8(3)
C5 C4 C8 N1 -1.9(4)
C8 N1 C9 C10 -117.0(3)
Zn1 N1 C9 C10 68.4(3)
N1 C9 C10 C11 68.5(3)
C13 N2 C11 C10 65.8(3)
C12 N2 C11 C10 -170.1(3)
C9 C10 C11 N2 173.1(2)
